data_4323482
loop_
_publ_author_name
'Jaap W. van Hal'
'Lawrence B. Alemany'
'Kenton H. Whitmire'

_publ_contact_author
; 
Dr. Kenton. H. Whitmire
Chemistry Department MS 60
Rice University
6100 Main Street
Houston TX 77005-1892
U.S.A.
;
_publ_contact_author_email whitmir@rice.edu
_publ_contact_author_fax (1)-713-737-5652
_publ_contact_author_phone (1)-713-737-5650
_publ_section_title
;
 Solution Dynamics of Thallium-Metal Carbonyl Compounds Using 205Tl NMR
 Spectroscopy
;
_journal_name_full 'Inorganic Chemistry'
_journal_page_first 3152
_journal_page_last 3159
_journal_paper_doi 10.1021/ic961203k
_journal_volume 36
_journal_year 1997
_chemical_formula_moiety 'C12 Co3 O12 Tl'
_chemical_formula_structural
;
((Co(CO)4)3Tl)
;
_chemical_formula_sum 'C12 Co3 O12 Tl'
_chemical_formula_weight 717.28
_chemical_name_systematic
; 
Thallium Tris tetracarbonyl Cobaltate. 
;
_space_group_IT_number 14
_symmetry_cell_setting monoclinic
_symmetry_space_group_name_Hall '-P 2yn'
_symmetry_space_group_name_H-M 'P 1 21/n 1'
_atom_sites_solution_hydrogens geom
_atom_sites_solution_primary direct
_atom_sites_solution_secondary difmap
_audit_creation_method SHELXL
_cell_angle_alpha 90.00
_cell_angle_beta 113.84(3)
_cell_angle_gamma 90.00
_cell_formula_units_Z 4
_cell_length_a 16.855(3)
_cell_length_b 6.7790(10)
_cell_length_c 19.049(4)
_cell_measurement_reflns_used 25
_cell_measurement_temperature 293(2)
_cell_measurement_theta_max 17
_cell_measurement_theta_min 10
_cell_volume 1990.8(8)
_computing_cell_refinement 'TEXSAN 5.0'
_computing_data_collection 'TEXSAN 5.0'
_computing_data_reduction 'TEXSAN 5.0'
_computing_molecular_graphics SHELXTL-PLUS
_computing_publication_material SHELXL-93
_computing_structure_refinement 'SHELXL-93 (Sheldrick, 1993)'
_computing_structure_solution 'SHELXS-86 (Sheldrick, 1990)'
_diffrn_ambient_temperature 293(2)
_diffrn_measurement_device 'Ricaku AFC5-S'
_diffrn_measurement_method \w-scans
_diffrn_radiation_monochromator graphite
_diffrn_radiation_source 'normal-focus sealed tube'
_diffrn_radiation_type MoK\a
_diffrn_radiation_wavelength 0.71073
_diffrn_reflns_av_R_equivalents 0.0380
_diffrn_reflns_av_sigmaI/netI 0.0397
_diffrn_reflns_limit_h_max 10
_diffrn_reflns_limit_h_min 0
_diffrn_reflns_limit_k_max 6
_diffrn_reflns_limit_k_min 0
_diffrn_reflns_limit_l_max 16
_diffrn_reflns_limit_l_min -18
_diffrn_reflns_number 1631
_diffrn_reflns_theta_max 20.00
_diffrn_reflns_theta_min 2.09
_diffrn_standards_decay_% 0
_diffrn_standards_interval_count 150
_diffrn_standards_number 3
_exptl_absorpt_coefficient_mu 10.580
_exptl_absorpt_correction_type none
_exptl_crystal_colour black
_exptl_crystal_density_diffrn 2.393
_exptl_crystal_description needle
_exptl_crystal_F_000 1320
_exptl_crystal_size_max .5
_exptl_crystal_size_mid .3
_exptl_crystal_size_min .3
_refine_diff_density_max 0.384
_refine_diff_density_min -0.321
_refine_diff_density_rms 0.077
_refine_ls_extinction_coef 0.0036(2)
_refine_ls_extinction_expression Fc^*^=kFc[1+0.001xFc^2^\l^3^/sin(2\q)]^-1/4^
_refine_ls_extinction_method SHELXL
_refine_ls_goodness_of_fit_all 1.070
_refine_ls_goodness_of_fit_obs 1.092
_refine_ls_matrix_type full
_refine_ls_number_parameters 194
_refine_ls_number_reflns 1549
_refine_ls_number_restraints 0
_refine_ls_restrained_S_all 1.070
_refine_ls_restrained_S_obs 1.092
_refine_ls_R_factor_all 0.0304
_refine_ls_R_factor_obs 0.0221
_refine_ls_shift/esd_max 0.000
_refine_ls_shift/esd_mean 0.000
_refine_ls_structure_factor_coef Fsqd
_refine_ls_weighting_details 'w=1/[\s^2^(Fo^2^)+(0.0135P)^2^+1.9697P] where P=(Fo^2^+2Fc^2^)/3'
_refine_ls_weighting_scheme calc
_refine_ls_wR_factor_all 0.0573
_refine_ls_wR_factor_obs 0.0542
_reflns_number_observed 1359
_reflns_number_total 1549
_reflns_observed_criterion >2sigma(I)
_cod_data_source_file ic961203k_2.cif
_cod_data_source_block tlco3
_cod_depositor_comments
;
The following automatic conversions were performed:

'_refine_ls_weighting_scheme' value 'calc
w=1/[\s^2^(Fo^2^)+(0.0135P)^2^+1.9697P] where P=(Fo^2^+2Fc^2^)/3' was
changed to 'calc'. New tag '_refine_ls_weighting_details' was
created. The value of the new tag was set to
'w=1/[\s^2^(Fo^2^)+(0.0135P)^2^+1.9697P] where P=(Fo^2^+2Fc^2^)/3'.

Automatic conversion script
Id: cif_fix_values 3143 2015-03-26 13:38:13Z robertas 
;
_cod_original_cell_volume 1990.8(6)
_cod_original_sg_symbol_H-M 'P 21/n'
_cod_database_code 4323482

loop_
_symmetry_equiv_pos_as_xyz
'x, y, z'
'-x+1/2, y+1/2, -z+1/2'
'-x, -y, -z'
'x-1/2, -y-1/2, z-1/2'

loop_
_atom_site_aniso_label
_atom_site_aniso_U_11
_atom_site_aniso_U_22
_atom_site_aniso_U_33
_atom_site_aniso_U_23
_atom_site_aniso_U_13
_atom_site_aniso_U_12
Tl1 0.0598(4) 0.0737(3) 0.0442(3) -0.0009(2) 0.0172(2) -0.0036(2)
Co1 0.0603(11) 0.0769(10) 0.0530(7) -0.0016(7) 0.0140(6) -0.0057(7)
Co2 0.0680(11) 0.0813(10) 0.0506(7) 0.0057(7) 0.0215(7) -0.0082(8)
Co3 0.0688(11) 0.0744(9) 0.0454(7) -0.0057(6) 0.0196(7) -0.0055(7)
O11 0.085(7) 0.185(9) 0.120(7) -0.031(6) 0.011(5) -0.046(6)
O12 0.099(7) 0.195(9) 0.079(5) 0.018(5) 0.037(5) -0.037(6)
O13 0.112(8) 0.090(6) 0.187(9) 0.037(6) 0.036(6) 0.016(5)
O14 0.117(7) 0.120(7) 0.121(6) -0.030(6) 0.050(5) 0.011(6)
O21 0.132(9) 0.259(12) 0.105(6) 0.006(7) 0.064(6) -0.070(8)
O22 0.096(7) 0.142(8) 0.185(9) 0.067(7) 0.070(6) 0.040(6)
O23 0.091(6) 0.180(8) 0.056(4) 0.000(5) 0.012(4) -0.017(6)
O24 0.183(9) 0.077(6) 0.127(7) -0.019(5) 0.066(6) -0.016(5)
O31 0.172(9) 0.228(10) 0.055(5) -0.024(6) 0.050(5) -0.053(8)
O32 0.200(9) 0.079(6) 0.096(6) 0.009(5) 0.055(6) 0.014(6)
O33 0.089(7) 0.179(9) 0.094(6) 0.005(5) 0.028(5) -0.043(7)
O34 0.106(7) 0.150(8) 0.125(7) -0.014(6) 0.033(5) 0.042(7)

loop_
_atom_site_label
_atom_site_type_symbol
_atom_site_fract_x
_atom_site_fract_y
_atom_site_fract_z
_atom_site_U_iso_or_equiv
_atom_site_thermal_displace_type
_atom_site_occupancy
_atom_site_calc_flag
_atom_site_refinement_flags
_atom_site_disorder_group
Tl1 Tl 0.48714(2) 0.14186(5) 0.21682(2) 0.0605(2) Uani 1 d . .
Co1 Co 0.33024(8) -0.0089(2) 0.13767(6) 0.0663(5) Uani 1 d . .
Co2 Co 0.58203(9) 0.2823(2) 0.14621(6) 0.0674(5) Uani 1 d . .
Co3 Co 0.54150(9) 0.1852(2) 0.36791(6) 0.0640(4) Uani 1 d . .
C11 C 0.2279(8) -0.1154(16) 0.0798(6) 0.084(3) Uiso 1 d . .
O11 O 0.1637(6) -0.1883(15) 0.0431(5) 0.140(4) Uani 1 d . .
C12 C 0.3280(7) -0.0626(16) 0.2284(7) 0.086(3) Uiso 1 d . .
O12 O 0.3199(5) -0.0997(14) 0.2840(4) 0.124(3) Uani 1 d . .
C13 C 0.3052(7) 0.2382(18) 0.1058(6) 0.087(3) Uiso 1 d . .
O13 O 0.2855(5) 0.3947(12) 0.0831(6) 0.137(3) Uani 1 d . .
C14 C 0.3897(8) -0.1574(17) 0.0992(6) 0.086(3) Uiso 1 d . .
O14 O 0.4239(5) -0.2543(13) 0.0708(5) 0.118(3) Uani 1 d . .
C21 C 0.6562(9) 0.3721(17) 0.1068(7) 0.099(4) Uiso 1 d . .
O21 O 0.7059(7) 0.4204(17) 0.0845(5) 0.160(4) Uani 1 d . .
C22 C 0.6494(8) 0.0910(17) 0.1984(6) 0.084(3) Uiso 1 d . .
O22 O 0.6980(5) -0.0304(14) 0.2293(5) 0.136(3) Uani 1 d . .
C23 C 0.4913(7) 0.2351(16) 0.0573(6) 0.078(3) Uiso 1 d . .
O23 O 0.4343(5) 0.2073(13) -0.0004(4) 0.115(3) Uani 1 d . .
C24 C 0.5774(7) 0.5003(17) 0.1955(6) 0.082(3) Uiso 1 d . .
O24 O 0.5761(6) 0.6465(11) 0.2249(5) 0.128(3) Uani 1 d . .
C31 C 0.5633(7) 0.2059(17) 0.4682(7) 0.093(3) Uiso 1 d . .
O31 O 0.5750(6) 0.2178(16) 0.5309(4) 0.151(4) Uani 1 d . .
C32 C 0.5424(7) -0.0757(17) 0.3650(6) 0.081(3) Uiso 1 d . .
O32 O 0.5419(6) -0.2425(12) 0.3676(4) 0.127(3) Uani 1 d . .
C33 C 0.6380(9) 0.3024(16) 0.3724(6) 0.079(3) Uiso 1 d . .
O33 O 0.7010(6) 0.3797(13) 0.3798(4) 0.124(3) Uani 1 d . .
C34 C 0.4474(9) 0.3324(16) 0.3353(6) 0.086(3) Uiso 1 d . .
O34 O 0.3846(6) 0.4270(14) 0.3150(5) 0.132(3) Uani 1 d . .

loop_
_atom_type_symbol
_atom_type_description
_atom_type_scat_dispersion_real
_atom_type_scat_dispersion_imag
_atom_type_scat_source
C C 0.0033 0.0016 'International Tables Vol C Tables 4.2.6.8 and 6.1.1.4'
O O 0.0106 0.0060 'International Tables Vol C Tables 4.2.6.8 and 6.1.1.4'
Co Co 0.3494 0.9721 'International Tables Vol C Tables 4.2.6.8 and 6.1.1.4'
Tl Tl -2.8358 9.6688 'International Tables Vol C Tables 4.2.6.8 and 6.1.1.4'

loop_
_geom_angle_atom_site_label_1
_geom_angle_atom_site_label_2
_geom_angle_atom_site_label_3
_geom_angle
_geom_angle_site_symmetry_1
_geom_angle_site_symmetry_3
_geom_angle_publ_flag
Co2 Tl1 Co3 119.68(5) . . y
Co2 Tl1 Co1 121.06(4) . . y
Co3 Tl1 Co1 118.95(5) . . y
Co2 Tl1 C34 127.7(2) . . ?
Co3 Tl1 C34 36.6(2) . . ?
Co1 Tl1 C34 97.0(3) . . ?
C13 Co1 C14 119.4(5) . . ?
C13 Co1 C12 115.5(5) . . ?
C14 Co1 C12 121.5(5) . . ?
C13 Co1 C11 97.7(5) . . ?
C14 Co1 C11 94.7(5) . . ?
C12 Co1 C11 97.1(5) . . ?
C13 Co1 Tl1 82.9(4) . . ?
C14 Co1 Tl1 81.6(4) . . ?
C12 Co1 Tl1 86.3(4) . . ?
C11 Co1 Tl1 176.0(4) . . ?
C22 Co2 C24 118.5(5) . . ?
C22 Co2 C23 121.0(5) . . ?
C24 Co2 C23 116.5(5) . . ?
C22 Co2 C21 95.0(5) . . ?
C24 Co2 C21 97.2(5) . . ?
C23 Co2 C21 97.9(5) . . ?
C22 Co2 Tl1 80.3(4) . . ?
C24 Co2 Tl1 82.3(4) . . ?
C23 Co2 Tl1 87.5(3) . . ?
C21 Co2 Tl1 174.2(4) . . ?
C34 Co3 C32 125.0(5) . . ?
C34 Co3 C33 116.0(5) . . ?
C32 Co3 C33 115.3(5) . . ?
C34 Co3 C31 95.7(5) . . ?
C32 Co3 C31 96.3(5) . . ?
C33 Co3 C31 97.1(5) . . ?
C34 Co3 Tl1 79.3(4) . . ?
C32 Co3 Tl1 81.9(3) . . ?
C33 Co3 Tl1 90.6(3) . . ?
C31 Co3 Tl1 172.1(4) . . ?
O11 C11 Co1 178.1(11) . . ?
O12 C12 Co1 174.8(10) . . ?
O13 C13 Co1 176.9(11) . . ?
O14 C14 Co1 176.2(11) . . ?
O21 C21 Co2 176.1(12) . . ?
O22 C22 Co2 174.0(11) . . ?
O23 C23 Co2 178.3(10) . . ?
O24 C24 Co2 176.4(10) . . ?
O31 C31 Co3 178.3(11) . . ?
O32 C32 Co3 175.3(10) . . ?
O33 C33 Co3 175.9(9) . . ?
O34 C34 Co3 178.2(11) . . ?
O34 C34 Tl1 116.9(8) . . ?
Co3 C34 Tl1 64.2(4) . . ?

loop_
_geom_bond_atom_site_label_1
_geom_bond_atom_site_label_2
_geom_bond_distance
_geom_bond_site_symmetry_2
_geom_bond_publ_flag
Tl1 Co2 2.6480(14) . y
Tl1 Co3 2.6603(14) . y
Tl1 Co1 2.662(2) . y
Tl1 C34 2.904(12) . y
Co1 C13 1.773(13) . ?
Co1 C14 1.774(13) . ?
Co1 C12 1.781(12) . ?
Co1 C11 1.782(13) . ?
Co2 C22 1.745(12) . ?
Co2 C24 1.769(12) . ?
Co2 C23 1.793(11) . ?
Co2 C21 1.80(2) . ?
Co3 C34 1.760(13) . ?
Co3 C32 1.770(12) . ?
Co3 C33 1.781(14) . ?
Co3 C31 1.799(12) . ?
C11 O11 1.137(11) . ?
C12 O12 1.149(11) . ?
C13 O13 1.144(12) . ?
C14 O14 1.144(12) . ?
C21 O21 1.130(13) . ?
C22 O22 1.142(11) . ?
C23 O23 1.146(11) . ?
C24 O24 1.144(11) . ?
C31 O31 1.132(12) . ?
C32 O32 1.131(12) . ?
C33 O33 1.141(11) . ?
C34 O34 1.162(12) . ?
